data_7215469
loop_
_publ_author_name
'Kirby, Isabelle L.'
'Brightwell, Mark'
'Pitak, Mateusz B.'
'Wilson, Claire'
'Coles, Simon J.'
'Gale, Philip A.'

_publ_section_title
;
 Systematic experimental charge density analysis of anion receptor
 complexes.
;
_journal_issue 22
_journal_name_full 'Physical chemistry chemical physics : PCCP'
_journal_page_first 10943
_journal_page_last 10958
_journal_paper_doi 10.1039/c3cp54858a
_journal_volume 16
_journal_year 2014
_chemical_formula_moiety '2 (C13 H10 N4 O5), C4 H12 N, F'
_chemical_formula_sum 'C30 H32 F N9 O10'
_chemical_formula_weight 697.65
_chemical_name_systematic
;
 1,3-bis(4-nitrophenyl)urea with tetramethylammonium fluoride
;
_space_group_IT_number 54
_symmetry_cell_setting orthorhombic
_symmetry_space_group_name_Hall '-P 2a 2ac'
_symmetry_space_group_name_H-M 'P c c a'
_cell_angle_alpha 90
_cell_angle_beta 90
_cell_angle_gamma 90
_cell_formula_units_Z 4
_cell_length_a 35.929(6)
_cell_length_b 7.0153(11)
_cell_length_c 12.624(2)
_cell_measurement_reflns_used 8688
_cell_measurement_temperature 100(2)
_cell_measurement_theta_max 31.6
_cell_measurement_theta_min 1.7
_cell_volume 3181.9(9)
_computing_cell_refinement
;
CrystalClear-SM Expert 2.0 r7 (Rigaku, 2011)
;
_computing_data_collection
;
CrystalClear-SM Expert 2.0 r7 (Rigaku, 2011)
;
_computing_data_reduction
;
CrystalClear-SM Expert 2.0 r7 (Rigaku, 2011)
;
_computing_molecular_graphics 'Volkov et al, (2006)'
_computing_publication_material 'Volkov et al, (2006)'
_computing_structure_refinement 'Volkov et al, (2006)'
_computing_structure_solution 'SHELXS-97 (Sheldrick, 1997)'
_diffrn_ambient_temperature 100(2)
_diffrn_detector 'CCD plate'
_diffrn_detector_area_resol_mean 28.5714
_diffrn_detector_type 'Rigaku Saturn724 (2x2 bin mode)'
_diffrn_measured_fraction_theta_full 0.93
_diffrn_measured_fraction_theta_max 0.84
_diffrn_measurement_device 'four-circle \k diffractometer'
_diffrn_measurement_device_type CrystalLogic
_diffrn_measurement_method 'profile data from \w-scans'
_diffrn_measurement_specimen_support 'MiTeGen MicroMesh'
_diffrn_radiation_collimation 'confocal mirrors'
_diffrn_radiation_source synchrotron
_diffrn_radiation_wavelength 0.68890
_diffrn_reflns_av_R_equivalents 0.0308
_diffrn_reflns_av_sigmaI/netI 0.0302
_diffrn_reflns_limit_h_max 76
_diffrn_reflns_limit_h_min 0
_diffrn_reflns_limit_k_max 15
_diffrn_reflns_limit_k_min 0
_diffrn_reflns_limit_l_max 27
_diffrn_reflns_limit_l_min 0
_diffrn_reflns_number 159791
_diffrn_reflns_theta_full 40.17
_diffrn_reflns_theta_max 49.89
_diffrn_reflns_theta_min 2.20
_diffrn_source_type 'DLS beamline I19'
_exptl_absorpt_coefficient_mu 0.106
_exptl_absorpt_correction_T_max 0.9954
_exptl_absorpt_correction_T_min 0.9886
_exptl_absorpt_correction_type multi-scan
_exptl_absorpt_process_details
;
CrystalClear-SM Expert 2.0 r7 (Rigaku, 2011)
;
_exptl_crystal_colour yellow
_exptl_crystal_density_diffrn 1.456
_exptl_crystal_density_method 'not measured'
_exptl_crystal_description prism
_exptl_crystal_F_000 1456
_exptl_crystal_size_max 0.10
_exptl_crystal_size_mid 0.07
_exptl_crystal_size_min 0.04
_refine_diff_density_max 0.392
_refine_diff_density_min -0.396
_refine_diff_density_rms 0.035
_refine_ls_extinction_method none
_refine_ls_goodness_of_fit_ref 2.067
_refine_ls_hydrogen_treatment constr
_refine_ls_matrix_type full
_refine_ls_number_parameters 586
_refine_ls_number_reflns 12478
_refine_ls_number_restraints 0
_refine_ls_R_factor_all 0.044
_refine_ls_R_factor_gt 0.029
_refine_ls_shift/su_max 0
_refine_ls_structure_factor_coef F
_refine_ls_weighting_details
;
        calc w1 = 1/[s^2^(Fo)]
;
_refine_ls_weighting_scheme calc
_refine_ls_wR_factor_ref 0.038
_reflns_number_gt 15592
_reflns_number_total 17539
_reflns_threshold_expression >2\s(I)
_cod_data_source_file c3cp54858a2.cif
_cod_data_source_block crystalstructure_6
_cod_depositor_comments 'Adding full bibliography for 7215467--7215471.cif.'
_cod_database_code 7215469

loop_
_space_group_symop_id
_space_group_symop_operation_xyz
1 +X,+Y,+Z
2 1/2-X,-Y,+Z
3 1/2+X,-Y,1/2-Z
4 -X,+Y,1/2-Z
5 -X,-Y,-Z
6 1/2+X,+Y,-Z
7 1/2-X,+Y,1/2+Z
8 +X,-Y,1/2+Z

loop_
_atom_local_axes_atom_label
_atom_local_axes_atom0
_atom_local_axes_ax1
_atom_local_axes_atom1
_atom_local_axes_atom2
_atom_local_axes_ax2
F(1) DUM1 Z F(1) C(15A) Y
O(1) C(7) X O(1) C(13) Y
O(2) N(1) -X O(2) O(3) Y
O(3) N(1) X O(3) O(2) Y
O(4) N(4) X O(4) O(5) Y
O(5) N(4) -X O(5) O(4) Y
N(2) C(4) X N(2) C(7) Y
N(3) C(8) X N(3) C(7) Y
N(1) C(1) Z N(1) O(2) Y
N(4) C(11) Z N(4) O(4) Y
N(5) C(15A) Z N(5) C(15B) Y
C(5) C(6) X C(5) C(4) Y
C(4) C(3) X C(4) C(5) Y
C(1) C(6) X C(1) C(2) Y
C(3) C(4) X C(3) C(2) Y
C(6) C(1) X C(6) C(5) Y
C(2) C(3) X C(2) C(1) Y
C(8) C(9) X C(8) C(13) Y
C(7) O(1) Z C(7) N(3) Y
C(11) C(12) X C(11) C(10) Y
C(9) C(10) X C(9) C(8) Y
C(13) C(8) X C(13) C(12) Y
C(12) C(13) X C(12) C(11) Y
C(10) C(11) X C(10) C(9) Y
C(14A) N(5) Z C(14A) H(14C) Y
C(15A) N(5) Z C(15A) H(15B) Y
C(14B) N(5) Z C(14B) H(14E) Y
C(15B) N(5) Z C(15B) H(15F) Y
H(2A) N(2) Z H(2A) C(7) Y
H(3A) N(3) Z H(3A) C(7) Y
H(5) C(5) Z H(5) C(6) Y
H(3) C(3) Z H(3) C(2) Y
H(6) C(6) Z H(6) C(5) Y
H(2) C(2) Z H(2) C(3) Y
H(9) C(9) Z H(9) C(10) Y
H(13) C(13) Z H(13) C(12) Y
H(12) C(12) Z H(12) C(13) Y
H(10) C(10) Z H(10) C(9) Y
H(14A) C(14A) Z H(14A) N(5) Y
H(14B) C(14A) Z H(14B) N(5) Y
H(14C) C(14A) Z H(14C) N(5) Y
H(15A) C(15A) Z H(15A) N(5) Y
H(15B) C(15A) Z H(15B) N(5) Y
H(15C) C(15A) Z H(15C) N(5) Y
H(14D) C(14B) Z H(14D) N(5) Y
H(14E) C(14B) Z H(14E) N(5) Y
H(14F) C(14B) Z H(14F) N(5) Y
H(15D) C(15B) Z H(15D) N(5) Y
H(15E) C(15B) Z H(15E) N(5) Y
H(15F) C(15B) Z H(15F) N(5) Y

loop_
_atom_rho_multipole_atom_label
_atom_rho_multipole_coeff_Pv
_atom_rho_multipole_coeff_P00
_atom_rho_multipole_coeff_P11
_atom_rho_multipole_coeff_P1-1
_atom_rho_multipole_coeff_P10
_atom_rho_multipole_coeff_P20
_atom_rho_multipole_coeff_P21
_atom_rho_multipole_coeff_P2-1
_atom_rho_multipole_coeff_P22
_atom_rho_multipole_coeff_P2-2
_atom_rho_multipole_coeff_P30
_atom_rho_multipole_coeff_P31
_atom_rho_multipole_coeff_P3-1
_atom_rho_multipole_coeff_P32
_atom_rho_multipole_coeff_P3-2
_atom_rho_multipole_coeff_P33
_atom_rho_multipole_coeff_P3-3
_atom_rho_multipole_coeff_P40
_atom_rho_multipole_coeff_P41
_atom_rho_multipole_coeff_P4-1
_atom_rho_multipole_coeff_P42
_atom_rho_multipole_coeff_P4-2
_atom_rho_multipole_coeff_P43
_atom_rho_multipole_coeff_P4-3
_atom_rho_multipole_coeff_P44
_atom_rho_multipole_coeff_P4-4
_atom_rho_multipole_kappa
_atom_rho_multipole_kappa_prime0
_atom_rho_multipole_kappa_prime1
_atom_rho_multipole_kappa_prime2
_atom_rho_multipole_kappa_prime3
_atom_rho_multipole_kappa_prime4
_atom_rho_multipole_radial_slater_n0
_atom_rho_multipole_radial_slater_zeta0
_atom_rho_multipole_radial_slater_n1
_atom_rho_multipole_radial_slater_zeta1
_atom_rho_multipole_radial_slater_n2
_atom_rho_multipole_radial_slater_zeta2
_atom_rho_multipole_radial_slater_n3
_atom_rho_multipole_radial_slater_zeta3
_atom_rho_multipole_radial_slater_n4
_atom_rho_multipole_radial_slater_zeta4
F(1) 3.642(18) 0 0 0 -0.064(8) -0.002(10) 0 0 0.003(8) 0.007(8) -0.034(6) 0 0 -0.001(5) 0.001(6) 0 0 0.002(8) 0 0 -0.005(7) -0.024(8) 0 0 0.008(6) 0.002(6) 0.975(3) 1 1 1 1 1 2 5.1078857142857 2 5.1078857142857 2 5.1078857142857 3 5.1078857142857 4 5.1078857142857
O(1) 6.13(4) 0 -0.033(11) -0.011(9) 0.005(9) -0.054(11) 0.013(10) 0.012(10) -0.049(11) 0.003(10) -0.015(9) 0.014(8) -0.019(8) 0.015(8) -0.005(8) 0.022(8) -0.007(8) 0.006(11) 0.001(10) -0.008(10) -0.025(10) -0.019(10) 0.015(10) -0.025(10) -0.004(9) -0.007(10) 0.983(3) 1 1 1 1 1 2 4.466 2 4.466 2 4.466 3 4.466 4 4.466
O(2) 6.10(2) 0 -0.066(9) -0.015(7) -0.012(8) -0.044(10) 0.010(8) 0.008(8) -0.127(9) 0.007(8) -0.031(7) -0.005(7) 0.008(7) -0.009(7) 0.016(7) 0.027(6) 0.015(6) -0.013(10) -0.008(8) 0.001(9) -0.001(9) 0.000(9) 0.001(8) 0.004(8) 0.002(8) 0.008(8) 0.9889(19) 1 1 1 1 1 2 4.466 2 4.466 2 4.466 3 4.466 4 4.466
O(3) 6.1006 0 -0.0663 -0.0154 -0.012 -0.0439 0.01 0.0083 -0.1274 0.007 -0.0305 -0.0051 0.0084 -0.0085 0.016 0.0265 0.0154 -0.0133 -0.008 0.0007 -0.0009 -0.0003 0.001 0.004 0.0023 0.0078 0.9889(19) 1 1 1 1 1 2 4.466 2 4.466 2 4.466 3 4.466 4 4.466
O(4) 6.11(2) 0 -0.011(12) 0.010(10) 0.025(9) 0.006(13) 0.000(11) -0.026(11) -0.120(12) -0.022(12) -0.080(9) 0.069(9) -0.018(9) 0.044(9) 0.058(9) -0.016(9) 0.012(9) -0.011(13) -0.015(11) 0.034(11) 0.014(12) -0.002(12) 0.022(12) -0.047(11) 0.023(12) 0.007(11) 0.9889(19) 1 1 1 1 1 2 4.466 2 4.466 2 4.466 3 4.466 4 4.466
O(5) 6.1128 0 -0.0105 0.0103 0.0253 0.0057 0.0002 -0.0257 -0.1198 -0.0217 -0.0797 0.0685 -0.0178 0.0438 0.0584 -0.0163 0.0121 -0.0112 -0.0152 0.0337 0.0144 -0.0016 0.0219 -0.047 0.0232 0.0065 0.9889(19) 1 1 1 1 1 2 4.466 2 4.466 2 4.466 3 4.466 4 4.466
N(2) 5.11(4) 0 -0.048(10) -0.041(11) -0.023(8) -0.020(10) -0.013(9) 0.001(9) -0.022(9) 0.030(10) 0.017(9) 0.006(9) 0.045(9) 0.003(9) -0.017(9) 0.175(10) 0.051(9) 0.029(12) -0.004(11) -0.005(11) 0.022(11) -0.016(11) -0.022(11) 0.001(11) 0.004(11) -0.008(11) 0.984(3) 1 1 1 1 1 2 3.83936 2 3.83936 2 3.83936 3 3.83936 4 3.83936
N(3) 5.14(4) 0 -0.066(10) -0.041(11) 0.014(9) -0.006(10) 0.016(9) 0.006(9) 0.000(10) 0.025(10) 0.014(9) 0.011(9) 0.032(9) 0.010(9) 0.006(9) 0.177(10) 0.033(9) 0.032(12) -0.011(11) 0.000(11) 0.029(12) -0.014(11) 0.022(11) 0.004(12) -0.034(12) -0.014(12) 0.984(3) 1 1 1 1 1 2 3.83936 2 3.83936 2 3.83936 3 3.83936 4 3.83936
N(1) 5.06(4) 0 0 0 0.013(9) 0.066(9) 0 0 -0.150(10) 0 0.228(10) 0 0 0.162(10) 0 0 0 0.032(12) 0 0 -0.015(11) 0 0 0 0.020(10) 0 0.982(3) 1 1 1 1 1 2 3.83936 2 3.83936 2 3.83936 3 3.83936 4 3.83936
N(4) 5.0593 0 0 0 0.0134 0.0664 0 0 -0.15 0 0.2281 0 0 0.1622 0 0 0 0.0315 0 0 -0.0145 0 0 0 0.0197 0 0.982(3) 1 1 1 1 1 2 3.83936 2 3.83936 2 3.83936 3 3.83936 4 3.83936
N(5) 2.585 0 0 0 0 -0.0001 0 0 0 0 0.1099 0 0 0 0 0 -0.0897 0.0208 0 0 0 0 -0.0003 0.0311 0 0 0.991952 0.872472 0.872472 0.872472 0.872472 0.872472 2 3.83936 2 3.83936 2 3.83936 3 3.83936 4 3.83936
C(5) 4.11(4) 0 0.001(13) -0.017(13) -0.017(11) -0.145(12) 0.009(11) 0.015(11) 0.008(12) 0.035(13) -0.001(13) 0.027(12) 0.054(12) 0.004(12) -0.015(12) 0.217(14) -0.005(13) 0 0 0 0 0 0 0 0 0 0.991(2) 1 1 1 1 1 2 3.1762 2 3.1762 2 3.1762 3 3.1762 4 3.1762
C(4) 4.05(3) 0 0.016(13) 0.077(13) -0.011(10) -0.186(11) 0.006(11) 0.017(10) 0.015(12) -0.046(12) -0.006(12) -0.001(11) 0.019(12) -0.008(12) 0.013(12) 0.259(14) 0.024(13) 0 0 0 0 0 0 0 0 0 0.991(2) 1 1 1 1 1 2 3.1762 2 3.1762 2 3.1762 3 3.1762 4 3.1762
C(1) 3.94(3) 0 0.049(13) 0.099(13) 0.008(11) -0.082(12) 0.011(11) 0.007(10) 0.065(12) -0.090(12) 0.021(12) -0.003(12) -0.006(11) 0.005(12) 0.010(12) 0.192(14) 0.022(13) 0 0 0 0 0 0 0 0 0 0.991(2) 1 1 1 1 1 2 3.1762 2 3.1762 2 3.1762 3 3.1762 4 3.1762
C(3) 4.02(3) 0 0.016(13) -0.012(13) 0.021(10) -0.146(11) -0.004(11) -0.003(11) 0.003(12) 0.004(13) -0.012(12) 0.035(12) 0.033(12) -0.026(12) 0.021(12) 0.235(13) -0.037(13) 0 0 0 0 0 0 0 0 0 0.991(2) 1 1 1 1 1 2 3.1762 2 3.1762 2 3.1762 3 3.1762 4 3.1762
C(6) 4.14(3) 0 -0.024(13) -0.032(14) -0.021(11) -0.200(12) -0.013(11) 0.003(11) -0.031(12) 0.015(13) -0.026(13) 0.024(12) 0.041(12) -0.005(13) 0.021(12) 0.272(14) -0.006(13) 0 0 0 0 0 0 0 0 0 0.991(2) 1 1 1 1 1 2 3.1762 2 3.1762 2 3.1762 3 3.1762 4 3.1762
C(2) 4.11(3) 0 0.029(13) -0.001(14) 0.003(11) -0.194(12) -0.005(11) 0.003(11) 0.011(12) -0.003(13) 0.036(13) 0.006(12) 0.015(12) 0.003(12) -0.007(12) 0.258(14) 0.001(13) 0 0 0 0 0 0 0 0 0 0.991(2) 1 1 1 1 1 2 3.1762 2 3.1762 2 3.1762 3 3.1762 4 3.1762
C(8) 3.97(3) 0 -0.007(13) 0.055(14) 0.004(11) -0.163(11) 0.001(11) 0.027(11) -0.008(13) -0.029(13) 0.006(12) 0.014(12) 0.022(12) 0.015(13) -0.007(13) 0.288(14) 0.002(14) 0 0 0 0 0 0 0 0 0 0.990(2) 1 1 1 1 1 2 3.1762 2 3.1762 2 3.1762 3 3.1762 4 3.1762
C(7) 4.00(7) 0 0.006(10) -0.027(12) 0.114(14) 0.174(14) 0.005(11) 0.014(12) -0.147(11) 0.003(11) 0.223(17) -0.003(13) -0.013(15) 0.192(14) 0.037(13) 0.002(11) -0.008(12) 0 0 0 0 0 0 0 0 0 0.980(6) 1 1 1 1 1 2 3.1762 2 3.1762 2 3.1762 3 3.1762 4 3.1762
C(11) 4.04(3) 0 0.146(15) 0.031(14) 0.010(12) -0.064(12) 0.024(13) 0.017(12) 0.079(14) -0.046(14) 0.023(14) -0.020(13) -0.001(13) 0.000(14) 0.075(14) 0.205(16) -0.030(15) 0 0 0 0 0 0 0 0 0 0.990(2) 1 1 1 1 1 2 3.1762 2 3.1762 2 3.1762 3 3.1762 4 3.1762
C(9) 4.10(4) 0 0.030(15) 0.054(15) -0.040(12) -0.139(13) 0.027(12) -0.007(12) -0.015(13) -0.021(13) 0.004(13) 0.036(13) 0.016(13) -0.008(13) -0.041(13) 0.189(15) 0.043(14) 0 0 0 0 0 0 0 0 0 0.990(2) 1 1 1 1 1 2 3.1762 2 3.1762 2 3.1762 3 3.1762 4 3.1762
C(13) 3.98(3) 0 -0.037(14) -0.009(15) -0.015(11) -0.161(12) 0.010(11) -0.006(11) -0.024(13) -0.014(14) 0.020(13) 0.023(13) 0.040(12) -0.002(13) 0.000(13) 0.221(14) -0.013(14) 0 0 0 0 0 0 0 0 0 0.990(2) 1 1 1 1 1 2 3.1762 2 3.1762 2 3.1762 3 3.1762 4 3.1762
C(12) 4.16(4) 0 0.024(15) -0.015(16) 0.011(11) -0.152(13) -0.022(12) 0.007(12) 0.033(14) 0.001(14) 0.055(14) 0.045(13) 0.035(14) 0.041(14) 0.015(14) 0.240(16) 0.019(15) 0 0 0 0 0 0 0 0 0 0.990(2) 1 1 1 1 1 2 3.1762 2 3.1762 2 3.1762 3 3.1762 4 3.1762
C(10) 4.07(4) 0 0.043(16) 0.051(15) 0.025(12) -0.214(14) 0.020(13) 0.017(11) 0.011(14) -0.041(15) 0.027(14) -0.035(14) 0.034(13) -0.027(14) 0.000(14) 0.334(16) -0.014(15) 0 0 0 0 0 0 0 0 0 0.990(2) 1 1 1 1 1 2 3.1762 2 3.1762 2 3.1762 3 3.1762 4 3.1762
C(14A) 1.8982 0 0 0 -0.0067 -0.0176 0 0 0 0 0.121 0 0 0 0 0 -0.0816 0 0 0 0 0 0 0 0 0 1.009611 1 1 1 1 1 2 3.1762 2 3.1762 2 3.1762 3 3.1762 4 3.1762
C(15A) 1.8982 0 0 0 -0.0067 -0.0176 0 0 0 0 0.121 0 0 0 0 0 -0.0816 0 0 0 0 0 0 0 0 0 1.009611 1 1 1 1 1 2 3.1762 2 3.1762 2 3.1762 3 3.1762 4 3.1762
C(14B) 1.8982 0 0 0 -0.0067 -0.0176 0 0 0 0 0.121 0 0 0 0 0 -0.0816 0 0 0 0 0 0 0 0 0 1.009611 1 1 1 1 1 2 3.1762 2 3.1762 2 3.1762 3 3.1762 4 3.1762
C(15B) 1.8982 0 0 0 -0.0067 -0.0176 0 0 0 0 0.121 0 0 0 0 0 -0.0816 0 0 0 0 0 0 0 0 0 1.009611 1 1 1 1 1 2 3.1762 2 3.1762 2 3.1762 3 3.1762 4 3.1762
H(2A) 0.73(2) 0 0 0 0.068(15) 0 0 0 0 0 0 0 0 0 0 0 0 0 0 0 0 0 0 0 0 0 1.2 1.2 1.2 1.2 1.2 1.2 0 2 1 2 2 2 3 2 4 2
H(3A) 0.76(2) 0 0 0 0.089(17) 0 0 0 0 0 0 0 0 0 0 0 0 0 0 0 0 0 0 0 0 0 1.2 1.2 1.2 1.2 1.2 1.2 0 2 1 2 2 2 3 2 4 2
H(5) 0.84(2) 0 0 0 0.134(15) 0 0 0 0 0 0 0 0 0 0 0 0 0 0 0 0 0 0 0 0 0 1.2 1.2 1.2 1.2 1.2 1.2 0 2 1 2 2 2 3 2 4 2
H(3) 0.838(19) 0 0 0 0.125(14) 0 0 0 0 0 0 0 0 0 0 0 0 0 0 0 0 0 0 0 0 0 1.2 1.2 1.2 1.2 1.2 1.2 0 2 1 2 2 2 3 2 4 2
H(6) 0.84(2) 0 0 0 0.089(15) 0 0 0 0 0 0 0 0 0 0 0 0 0 0 0 0 0 0 0 0 0 1.2 1.2 1.2 1.2 1.2 1.2 0 2 1 2 2 2 3 2 4 2
H(2) 0.817(19) 0 0 0 0.173(14) 0 0 0 0 0 0 0 0 0 0 0 0 0 0 0 0 0 0 0 0 0 1.2 1.2 1.2 1.2 1.2 1.2 0 2 1 2 2 2 3 2 4 2
H(9) 0.89(2) 0 0 0 0.141(17) 0 0 0 0 0 0 0 0 0 0 0 0 0 0 0 0 0 0 0 0 0 1.2 1.2 1.2 1.2 1.2 1.2 0 2 1 2 2 2 3 2 4 2
H(13) 0.82(2) 0 0 0 0.128(16) 0 0 0 0 0 0 0 0 0 0 0 0 0 0 0 0 0 0 0 0 0 1.2 1.2 1.2 1.2 1.2 1.2 0 2 1 2 2 2 3 2 4 2
H(12) 0.86(2) 0 0 0 0.146(16) 0 0 0 0 0 0 0 0 0 0 0 0 0 0 0 0 0 0 0 0 0 1.2 1.2 1.2 1.2 1.2 1.2 0 2 1 2 2 2 3 2 4 2
H(10) 0.85(2) 0 0 0 0.166(16) 0 0 0 0 0 0 0 0 0 0 0 0 0 0 0 0 0 0 0 0 0 1.2 1.2 1.2 1.2 1.2 1.2 0 2 1 2 2 2 3 2 4 2
H(14A) 0.5269 0 0 0 0.0759 0 0 0 0 0 0 0 0 0 0 0 0 0 0 0 0 0 0 0 0 0 1.112822 1.2 1.2 1.2 1.2 1.2 0 2 1 2 2 2 3 2 4 2
H(14B) 0.5269 0 0 0 0.0759 0 0 0 0 0 0 0 0 0 0 0 0 0 0 0 0 0 0 0 0 0 1.112822 1.2 1.2 1.2 1.2 1.2 0 2 1 2 2 2 3 2 4 2
H(14C) 0.5269 0 0 0 0.0759 0 0 0 0 0 0 0 0 0 0 0 0 0 0 0 0 0 0 0 0 0 1.112822 1.2 1.2 1.2 1.2 1.2 0 2 1 2 2 2 3 2 4 2
H(15A) 0.5269 0 0 0 0.0759 0 0 0 0 0 0 0 0 0 0 0 0 0 0 0 0 0 0 0 0 0 1.112822 1.2 1.2 1.2 1.2 1.2 0 2 1 2 2 2 3 2 4 2
H(15B) 0.5269 0 0 0 0.0759 0 0 0 0 0 0 0 0 0 0 0 0 0 0 0 0 0 0 0 0 0 1.112822 1.2 1.2 1.2 1.2 1.2 0 2 1 2 2 2 3 2 4 2
H(15C) 0.5269 0 0 0 0.0759 0 0 0 0 0 0 0 0 0 0 0 0 0 0 0 0 0 0 0 0 0 1.112822 1.2 1.2 1.2 1.2 1.2 0 2 1 2 2 2 3 2 4 2
H(14D) 0.5269 0 0 0 0.0759 0 0 0 0 0 0 0 0 0 0 0 0 0 0 0 0 0 0 0 0 0 1.112822 1.2 1.2 1.2 1.2 1.2 0 2 1 2 2 2 3 2 4 2
H(14E) 0.5269 0 0 0 0.0759 0 0 0 0 0 0 0 0 0 0 0 0 0 0 0 0 0 0 0 0 0 1.112822 1.2 1.2 1.2 1.2 1.2 0 2 1 2 2 2 3 2 4 2
H(14F) 0.5269 0 0 0 0.0759 0 0 0 0 0 0 0 0 0 0 0 0 0 0 0 0 0 0 0 0 0 1.112822 1.2 1.2 1.2 1.2 1.2 0 2 1 2 2 2 3 2 4 2
H(15D) 0.5269 0 0 0 0.0759 0 0 0 0 0 0 0 0 0 0 0 0 0 0 0 0 0 0 0 0 0 1.112822 1.2 1.2 1.2 1.2 1.2 0 2 1 2 2 2 3 2 4 2
H(15E) 0.5269 0 0 0 0.0759 0 0 0 0 0 0 0 0 0 0 0 0 0 0 0 0 0 0 0 0 0 1.112822 1.2 1.2 1.2 1.2 1.2 0 2 1 2 2 2 3 2 4 2
H(15F) 0.5269 0 0 0 0.0759 0 0 0 0 0 0 0 0 0 0 0 0 0 0 0 0 0 0 0 0 0 1.112822 1.2 1.2 1.2 1.2 1.2 0 2 1 2 2 2 3 2 4 2

loop_
_atom_site_aniso_label
_atom_site_aniso_U_11
_atom_site_aniso_U_22
_atom_site_aniso_U_33
_atom_site_aniso_U_23
_atom_site_aniso_U_13
_atom_site_aniso_U_12
F(1) 0.0220(2) 0.0363(3) 0.01382(19) 0 -0.00225(14) 0
O(1) 0.01907(12) 0.02584(12) 0.01409(12) 0.00172(9) -0.00018(8) 0.00231(9)
O(2) 0.02224(13) 0.03947(15) 0.01726(12) -0.00183(10) 0.00423(8) 0.00271(11)
O(3) 0.01747(11) 0.03883(15) 0.02364(13) -0.00080(11) 0.00134(9) 0.00570(10)
O(4) 0.02658(18) 0.0416(2) 0.0548(3) 0.0004(2) 0.02033(18) 0.00450(15)
O(5) 0.01811(15) 0.0411(2) 0.0622(3) 0.0050(2) -0.00019(16) 0.00534(13)
N(2) 0.01501(9) 0.01974(9) 0.01299(9) -0.00096(7) 0.00023(6) 0.00004(7)
N(3) 0.01612(10) 0.01974(9) 0.01405(10) -0.00078(7) 0.00054(7) 0.00206(7)
N(1) 0.01646(8) 0.02147(9) 0.01747(10) -0.00171(6) 0.00226(7) 0.00033(6)
N(4) 0.01684(11) 0.02548(11) 0.0470(2) 0.00163(10) 0.00829(10) 0.00037(8)
N(5) 0.02205 0.02352 0.023 -0.00233 0.00182 0.00064
C(5) 0.01580(10) 0.02158(9) 0.01358(10) 0.00005(7) -0.00004(7) 0.00078(7)
C(4) 0.01474(9) 0.01545(7) 0.01324(9) -0.00069(6) 0.00017(6) -0.00101(6)
C(1) 0.01575(9) 0.01664(8) 0.01497(10) -0.00049(6) 0.00097(7) -0.00031(6)
C(3) 0.01613(10) 0.01824(8) 0.01373(10) 0.00022(7) -0.00027(6) -0.00001(6)
C(6) 0.01703(10) 0.02126(9) 0.01344(10) 0.00010(7) 0.00080(7) 0.00065(7)
C(2) 0.01567(9) 0.01836(8) 0.01540(10) 0.00001(7) -0.00026(7) 0.00052(6)
C(8) 0.01620(10) 0.01566(8) 0.01603(10) -0.00002(6) 0.00127(7) 0.00057(6)
C(7) 0.01546(9) 0.01564(8) 0.01363(9) -0.00066(6) 0.00027(6) -0.00037(6)
C(11) 0.01648(11) 0.01907(9) 0.02998(15) 0.00150(9) 0.00510(9) -0.00031(7)
C(9) 0.02058(12) 0.02296(10) 0.01708(11) 0.00026(8) 0.00374(8) 0.00208(8)
C(13) 0.01706(11) 0.02168(10) 0.01863(12) 0.00101(8) -0.00036(8) 0.00175(7)
C(12) 0.01666(11) 0.02320(11) 0.02633(14) 0.00264(10) -0.00021(9) 0.00124(8)
C(10) 0.02086(13) 0.02412(11) 0.02345(14) 0.00023(9) 0.00727(9) 0.00105(9)
C(14A) 0.03294 0.07934 0.0322 -0.02823 -0.02078 0.02079
C(15A) 0.04389 0.05389 0.06293 -0.03335 0.03224 -0.0213
C(14B) 0.05005 0.05447 0.03947 0.0255 0.03257 0.02248
C(15B) 0.03824 0.0364 0.04735 0.01239 -0.02043 -0.00755
H(2A) 0.03278 0.062785 0.015915 -0.001063 -0.002607 0.01024
H(3A) 0.030841 0.083715 0.020333 -0.004247 -0.003715 0.011091
H(5) 0.029656 0.055537 0.024187 0.005328 -0.00391 0.012264
H(3) 0.033751 0.050388 0.018801 0.006759 -0.001188 0.005368
H(6) 0.037984 0.057937 0.0178 0.004114 0.001795 0.00564
H(2) 0.026263 0.051596 0.03316 0.004388 -0.004245 0.010225
H(9) 0.038464 0.057903 0.025353 -0.00227 -0.001134 0.008201
H(13) 0.03577 0.05336 0.02531 0.001102 -0.00063 0.010895
H(12) 0.031484 0.058541 0.044926 0.001207 -0.009062 0.011385
H(10) 0.044436 0.057776 0.036678 -0.001032 0.016749 0.008925

loop_
_atom_site_label
_atom_site_fract_x
_atom_site_fract_y
_atom_site_fract_z
_atom_site_U_iso_or_equiv
_atom_site_occupancy
_atom_site_symmetry_multiplicity
F(1) 0 0.29460(10) -0.25 0.024 1 4
O(1) 0.037351(9) 0.17352(5) 0.07794(3) 0.02 1 8
O(2) -0.132648(10) 0.41312(6) 0.30811(3) 0.026 1 8
O(3) -0.163531(9) 0.47378(6) 0.16463(3) 0.027 1 8
O(4) 0.205194(15) -0.06575(8) -0.26207(6) 0.041 1 8
O(5) 0.213448(13) -0.10694(8) -0.09248(6) 0.04 1 8
N(2) -0.008390(8) 0.27791(4) -0.03860(2) 0.016 1 8
N(3) 0.047678(8) 0.18911(4) -0.10331(2) 0.017 1 8
N(1) -0.134452(7) 0.42898(3) 0.21082(2) 0.018 1 8
N(4) 0.194370(10) -0.05514(4) -0.16905(3) 0.03 1 8
N(5) 0.253705 -0.508277 0.091197 0.023 0.5 8
C(5) -0.037380(8) 0.29067(4) 0.13863(2) 0.017 1 8
C(4) -0.038228(7) 0.31406(3) 0.02785(2) 0.014 1 8
C(1) -0.101421(8) 0.39182(3) 0.14804(2) 0.016 1 8
C(3) -0.071309(8) 0.37996(4) -0.02102(2) 0.016 1 8
C(6) -0.068969(8) 0.33023(4) 0.19850(2) 0.017 1 8
C(2) -0.102917(8) 0.41742(4) 0.03817(2) 0.016 1 8
C(8) 0.084276(8) 0.13356(3) -0.11220(2) 0.016 1 8
C(7) 0.026584(7) 0.20995(3) -0.01219(2) 0.015 1 8
C(11) 0.157277(9) 0.01762(4) -0.14949(3) 0.022 1 8
C(9) 0.097850(9) 0.11310(4) -0.21696(3) 0.02 1 8
C(13) 0.108414(9) 0.09867(4) -0.02610(3) 0.019 1 8
C(12) 0.144746(9) 0.03985(5) -0.04535(3) 0.022 1 8
C(10) 0.134134(10) 0.05707(5) -0.23589(3) 0.023 1 8
C(14A) 0.222118 -0.603886 0.034153 0.048 0.5 8
C(15A) 0.23443 -0.389819 0.17303 0.054 0.5 8
C(14B) 0.278347 -0.400762 0.016508 0.048 0.5 8
C(15B) 0.27482 -0.668255 0.141623 0.041 0.5 8
H(2A) -0.011157 0.29836 -0.11732 0.037 1 8
H(3A) 0.0347 0.219619 -0.172134 0.045 1 8
H(5) -0.012102 0.237687 0.17492 0.036 1 8
H(3) -0.069825 0.404204 -0.105636 0.034 1 8
H(6) -0.067145 0.310589 0.283429 0.038 1 8
H(2) -0.128681 0.468453 0.003834 0.037 1 8
H(9) 0.079105 0.13754 -0.282756 0.041 1 8
H(13) 0.099335 0.113456 0.055289 0.038 1 8
H(12) 0.162757 0.006025 0.02082 0.045 1 8
H(10) 0.144803 0.036045 -0.315268 0.046 1 8
H(14A) 0.232867 -0.693101 -0.026207 0.072 0.5 8
H(14B) 0.204641 -0.499056 -0.000043 0.072 0.5 8
H(14C) 0.206579 -0.686904 0.088494 0.072 0.5 8
H(15A) 0.217579 -0.478565 0.221039 0.08 0.5 8
H(15B) 0.217553 -0.286531 0.135144 0.08 0.5 8
H(15C) 0.254513 -0.320496 0.220843 0.08 0.5 8
H(14D) 0.290676 -0.497038 -0.037746 0.072 0.5 8
H(14E) 0.299465 -0.33016 0.059928 0.072 0.5 8
H(14F) 0.262329 -0.299041 -0.025486 0.072 0.5 8
H(15D) 0.288201 -0.749738 0.082155 0.061 0.5 8
H(15E) 0.256171 -0.756322 0.184342 0.061 0.5 8
H(15F) 0.295027 -0.611894 0.19405 0.061 0.5 8

loop_
_atom_type_symbol
_atom_type_description
_atom_type_scat_dispersion_real
_atom_type_scat_dispersion_imag
_atom_type_scat_source
C C 0.0033 0.0016 'International Tables Vol C Tables 4.2.6.8 and 6.1.1.4'
H H 0.0000 0.0000 'International Tables Vol C Tables 4.2.6.8 and 6.1.1.4'
N N 0.0061 0.0033 'International Tables Vol C Tables 4.2.6.8 and 6.1.1.4'
O O 0.0106 0.0060 'International Tables Vol C Tables 4.2.6.8 and 6.1.1.4'
Cl Cl 0.1484 0.1585 'International Tables Vol C Tables 4.2.6.8 and 6.1.1.4'

loop_
_geom_angle_atom_site_label_1
_geom_angle_atom_site_label_2
_geom_angle_atom_site_label_3
_geom_angle
_geom_angle_site_symmetry_1
_geom_angle_site_symmetry_2
_geom_angle_site_symmetry_3
_geom_angle_publ_flag
C(4) N(2) C(7) 128.30(3) 1_555 1_555 1_555 yes
C(4) N(2) H(2A) 119.63(3) 1_555 1_555 1_555 yes
C(7) N(2) H(2A) 112.06(2) 1_555 1_555 1_555 yes
C(8) N(3) C(7) 128.34(3) 1_555 1_555 1_555 yes
C(8) N(3) H(3A) 115.56(3) 1_555 1_555 1_555 yes
C(7) N(3) H(3A) 116.09(3) 1_555 1_555 1_555 yes
O(2) N(1) O(3) 122.41(4) 1_555 1_555 1_555 yes
O(2) N(1) C(1) 118.96(3) 1_555 1_555 1_555 yes
O(3) N(1) C(1) 118.62(3) 1_555 1_555 1_555 yes
O(4) N(4) O(5) 123.22(6) 1_555 1_555 1_555 yes
O(4) N(4) C(11) 118.13(5) 1_555 1_555 1_555 yes
O(5) N(4) C(11) 118.64(4) 1_555 1_555 1_555 yes
N(5) N(5) C(14A) 110.4936826126 2_545 1_555 2_545 yes
N(5) N(5) C(15A) 120.6625466812 2_545 1_555 2_545 yes
C(14A) N(5) C(15A) 120.86174015393 2_545 1_555 2_545 yes
C(4) C(5) C(6) 119.89(3) 1_555 1_555 1_555 yes
C(4) C(5) H(5) 118.57(2) 1_555 1_555 1_555 yes
C(6) C(5) H(5) 121.51(3) 1_555 1_555 1_555 yes
N(2) C(4) C(5) 124.29(2) 1_555 1_555 1_555 yes
N(2) C(4) C(3) 116.46(2) 1_555 1_555 1_555 yes
C(5) C(4) C(3) 119.25(2) 1_555 1_555 1_555 yes
N(1) C(1) C(6) 119.29(2) 1_555 1_555 1_555 yes
N(1) C(1) C(2) 119.14(2) 1_555 1_555 1_555 yes
C(6) C(1) C(2) 121.57(2) 1_555 1_555 1_555 yes
C(4) C(3) C(2) 121.01(3) 1_555 1_555 1_555 yes
C(4) C(3) H(3) 116.07(2) 1_555 1_555 1_555 yes
C(2) C(3) H(3) 122.88(3) 1_555 1_555 1_555 yes
C(5) C(6) C(1) 119.66(3) 1_555 1_555 1_555 yes
C(5) C(6) H(6) 117.58(3) 1_555 1_555 1_555 yes
C(1) C(6) H(6) 122.77(3) 1_555 1_555 1_555 yes
C(1) C(2) C(3) 118.61(3) 1_555 1_555 1_555 yes
C(1) C(2) H(2) 118.15(3) 1_555 1_555 1_555 yes
C(3) C(2) H(2) 123.22(3) 1_555 1_555 1_555 yes
N(3) C(8) C(9) 115.70(3) 1_555 1_555 1_555 yes
N(3) C(8) C(13) 124.98(3) 1_555 1_555 1_555 yes
C(9) C(8) C(13) 119.31(3) 1_555 1_555 1_555 yes
O(1) C(7) N(2) 125.47(3) 1_555 1_555 1_555 yes
O(1) C(7) N(3) 125.08(3) 1_555 1_555 1_555 yes
N(2) C(7) N(3) 109.44(2) 1_555 1_555 1_555 yes
N(4) C(11) C(12) 119.73(4) 1_555 1_555 1_555 yes
N(4) C(11) C(10) 118.92(4) 1_555 1_555 1_555 yes
C(12) C(11) C(10) 121.30(3) 1_555 1_555 1_555 yes
C(8) C(9) C(10) 120.98(3) 1_555 1_555 1_555 yes
C(8) C(9) H(9) 119.06(3) 1_555 1_555 1_555 yes
C(10) C(9) H(9) 119.93(3) 1_555 1_555 1_555 yes
C(8) C(13) C(12) 119.58(3) 1_555 1_555 1_555 yes
C(8) C(13) H(13) 121.92(3) 1_555 1_555 1_555 yes
C(12) C(13) H(13) 118.49(3) 1_555 1_555 1_555 yes
C(11) C(12) C(13) 119.98(3) 1_555 1_555 1_555 yes
C(11) C(12) H(12) 120.55(3) 1_555 1_555 1_555 yes
C(13) C(12) H(12) 119.42(3) 1_555 1_555 1_555 yes
C(11) C(10) C(9) 118.81(3) 1_555 1_555 1_555 yes
C(11) C(10) H(10) 118.95(3) 1_555 1_555 1_555 yes
C(9) C(10) H(10) 122.17(4) 1_555 1_555 1_555 yes
N(5) C(14A) C(14B) 118.72897405836 2_545 1_555 2_545 yes
N(5) C(14A) H(14A) 118.975847769 2_545 1_555 1_555 yes
N(5) C(14A) H(14B) 100.98781227308 2_545 1_555 1_555 yes
N(5) C(14A) H(14C) 107.96125780384 2_545 1_555 1_555 yes
N(5) C(14A) H(14E) 127.47677448365 2_545 1_555 2_545 yes
N(5) C(14A) H(14F) 111.82404224086 2_545 1_555 2_545 yes
C(14B) C(14A) H(14A) 53.299283583492 2_545 1_555 1_555 yes
C(14B) C(14A) H(14B) 56.877976533802 2_545 1_555 1_555 yes
C(14B) C(14A) H(14C) 132.81337556933 2_545 1_555 1_555 yes
C(14B) C(14A) H(14E) 110.14163104381 2_545 1_555 2_545 yes
C(14B) C(14A) H(14F) 58.633271095757 2_545 1_555 2_545 yes
H(14A) C(14A) H(14B) 109.47182917085 1_555 1_555 1_555 yes
H(14A) C(14A) H(14C) 109.47157808326 1_555 1_555 1_555 yes
H(14A) C(14A) H(14E) 104.6942214107 1_555 1_555 2_545 yes
H(14A) C(14A) H(14F) 7.8416507831877 1_555 1_555 2_545 yes
H(14B) C(14A) H(14C) 109.47336582021 1_555 1_555 1_555 yes
H(14B) C(14A) H(14E) 89.650461069444 1_555 1_555 2_545 yes
H(14B) C(14A) H(14F) 115.41595095617 1_555 1_555 2_545 yes
H(14C) C(14A) H(14E) 24.408414403043 1_555 1_555 2_545 yes
H(14C) C(14A) H(14F) 110.60373224201 1_555 1_555 2_545 yes
H(14E) C(14A) H(14F) 109.05969901164 2_545 1_555 2_545 yes
N(5) C(15A) C(15B) 91.530779353666 2_545 1_555 2_545 yes
N(5) C(15A) H(15A) 108.21371476712 2_545 1_555 1_555 yes
N(5) C(15A) H(15B) 101.59657792066 2_545 1_555 1_555 yes
N(5) C(15A) H(15C) 118.18664266244 2_545 1_555 1_555 yes
N(5) C(15A) H(15E) 120.65459722076 2_545 1_555 2_545 yes
N(5) C(15A) H(15F) 120.46203198696 2_545 1_555 2_545 yes
C(15B) C(15A) H(15A) 114.81953324044 2_545 1_555 1_555 yes
C(15B) C(15A) H(15B) 10.189892791042 2_545 1_555 1_555 yes
C(15B) C(15A) H(15C) 113.76165856845 2_545 1_555 1_555 yes
C(15B) C(15A) H(15E) 69.692861328632 2_545 1_555 2_545 yes
C(15B) C(15A) H(15F) 69.518431769967 2_545 1_555 2_545 yes
H(15A) C(15A) H(15B) 109.47317113418 1_555 1_555 1_555 yes
H(15A) C(15A) H(15C) 109.47084955639 1_555 1_555 1_555 yes
H(15A) C(15A) H(15E) 130.9815892414 1_555 1_555 2_545 yes
H(15A) C(15A) H(15F) 46.590342375366 1_555 1_555 2_545 yes
H(15B) C(15A) H(15C) 109.47147001247 1_555 1_555 1_555 yes
H(15B) C(15A) H(15E) 65.955553964001 1_555 1_555 2_545 yes
H(15B) C(15A) H(15F) 63.058817332514 1_555 1_555 2_545 yes
H(15C) C(15A) H(15E) 44.070518392099 1_555 1_555 2_545 yes
H(15C) C(15A) H(15F) 121.14477078285 1_555 1_555 2_545 yes
H(15E) C(15A) H(15F) 104.98443891342 2_545 1_555 2_545 yes
C(14A) C(14B) H(14A) 115.6189585342 2_545 1_555 2_545 yes
C(14A) C(14B) H(14B) 111.69838592379 2_545 1_555 2_545 yes
C(14A) C(14B) H(14D) 139.57433490631 2_545 1_555 1_555 yes
C(14A) C(14B) H(14E) 58.313794442844 2_545 1_555 1_555 yes
C(14A) C(14B) H(14F) 110.87971205528 2_545 1_555 1_555 yes
H(14A) C(14B) H(14B) 131.56629637841 2_545 1_555 2_545 yes
H(14A) C(14B) H(14D) 104.75005958172 2_545 1_555 1_555 yes
H(14A) C(14B) H(14E) 106.01633359154 2_545 1_555 1_555 yes
H(14A) C(14B) H(14F) 7.9445493508091 2_545 1_555 1_555 yes
H(14B) C(14B) H(14D) 28.481587884696 2_545 1_555 1_555 yes
H(14B) C(14B) H(14E) 89.935235281827 2_545 1_555 1_555 yes
H(14B) C(14B) H(14F) 137.26775576533 2_545 1_555 1_555 yes
H(14D) C(14B) H(14E) 109.47202826231 1_555 1_555 1_555 yes
H(14D) C(14B) H(14F) 109.47057525253 1_555 1_555 1_555 yes
H(14E) C(14B) H(14F) 109.47029788892 1_555 1_555 1_555 yes
C(15A) C(15B) H(15B) 153.98036315084 2_545 1_555 2_545 yes
C(15A) C(15B) H(15D) 171.8489079489 2_545 1_555 1_555 yes
C(15A) C(15B) H(15E) 74.633208275951 2_545 1_555 1_555 yes
C(15A) C(15B) H(15F) 74.854005047783 2_545 1_555 1_555 yes
H(15B) C(15B) H(15D) 34.110422735093 2_545 1_555 1_555 yes
H(15B) C(15B) H(15E) 94.026183409808 2_545 1_555 1_555 yes
H(15B) C(15B) H(15F) 87.540882894665 2_545 1_555 1_555 yes
H(15D) C(15B) H(15E) 109.47118751045 1_555 1_555 1_555 yes
H(15D) C(15B) H(15F) 109.47146277816 1_555 1_555 1_555 yes
H(15E) C(15B) H(15F) 109.47095363071 1_555 1_555 1_555 yes
C(14A) H(14A) C(14B) 11.081775907957 1_555 1_555 2_545 yes
C(14A) H(14A) H(14F) 119.36953443067 1_555 1_555 2_545 yes
C(14B) H(14A) H(14F) 126.21606918471 2_545 1_555 2_545 yes
C(14A) H(14B) C(14B) 11.423633421496 1_555 1_555 2_545 yes
C(14A) H(14B) H(14D) 98.55699418855 1_555 1_555 2_545 yes
C(14B) H(14B) H(14D) 87.309632254437 2_545 1_555 2_545 yes
C(14A) H(14C) H(14E) 65.00055636325 1_555 1_555 2_545 yes
C(15A) H(15B) C(15B) 15.829745538641 1_555 1_555 2_545 yes
C(15A) H(15B) H(15D) 142.95339167748 1_555 1_555 2_545 yes
C(15B) H(15B) H(15D) 127.1361483223 2_545 1_555 2_545 yes
C(14B) H(14D) H(14B) 64.208794394189 1_555 1_555 2_545 yes
C(14A) H(14E) C(14B) 11.544666795507 2_545 1_555 1_555 yes
C(14A) H(14E) H(14C) 90.590957030871 2_545 1_555 2_545 yes
C(14B) H(14E) H(14C) 101.47380892715 1_555 1_555 2_545 yes
C(14A) H(14F) C(14B) 10.487024145837 2_545 1_555 1_555 yes
C(14A) H(14F) H(14A) 52.788863028387 2_545 1_555 2_545 yes
C(14B) H(14F) H(14A) 45.839429896274 1_555 1_555 2_545 yes
C(15B) H(15D) H(15B) 18.753436401293 1_555 1_555 2_545 yes
C(15A) H(15E) C(15B) 35.673870402738 2_545 1_555 1_555 yes
C(15A) H(15F) C(15B) 35.62762251896 2_545 1_555 1_555 yes

loop_
_geom_bond_atom_site_label_1
_geom_bond_atom_site_label_2
_geom_bond_distance
_geom_bond_site_symmetry_1
_geom_bond_site_symmetry_2
_geom_bond_publ_flag
O(1) C(7) 1.2286(4) 1_555 1_555 yes
O(2) N(1) 1.2349(4) 1_555 1_555 yes
O(3) N(1) 1.2371(4) 1_555 1_555 yes
O(4) N(4) 1.2392(7) 1_555 1_555 yes
O(5) N(4) 1.2394(8) 1_555 1_555 yes
N(2) C(4) 1.3846(4) 1_555 1_555 yes
N(2) C(7) 1.3847(4) 1_555 1_555 yes
N(2) H(2A) 1.0090(3) 1_555 1_555 yes
N(3) C(8) 1.3760(4) 1_555 1_555 yes
N(3) C(7) 1.3853(4) 1_555 1_555 yes
N(3) H(3A) 1.0090(3) 1_555 1_555 yes
N(1) C(1) 1.4507(4) 1_555 1_555 yes
N(4) C(11) 1.4483(5) 1_555 1_555 yes
N(5) N(5) 0.29045997694748 1_555 2_545 yes
N(5) C(14A) 1.3756034345616 1_555 2_545 yes
N(5) C(15A) 1.3266523919396 1_555 2_545 yes
C(5) C(4) 1.4084(4) 1_555 1_555 yes
C(5) C(6) 1.3915(4) 1_555 1_555 yes
C(5) H(5) 1.0830(3) 1_555 1_555 yes
C(4) C(3) 1.4167(4) 1_555 1_555 yes
C(1) C(6) 1.3971(4) 1_555 1_555 yes
C(1) C(2) 1.3997(4) 1_555 1_555 yes
C(3) C(2) 1.3845(4) 1_555 1_555 yes
C(3) H(3) 1.0830(3) 1_555 1_555 yes
C(6) H(6) 1.0830(3) 1_555 1_555 yes
C(2) H(2) 1.0830(3) 1_555 1_555 yes
C(8) C(9) 1.4169(4) 1_555 1_555 yes
C(8) C(13) 1.4118(4) 1_555 1_555 yes
C(11) C(12) 1.3983(5) 1_555 1_555 yes
C(11) C(10) 1.3991(6) 1_555 1_555 yes
C(9) C(10) 1.3824(5) 1_555 1_555 yes
C(9) H(9) 1.0830(4) 1_555 1_555 yes
C(13) C(12) 1.3904(4) 1_555 1_555 yes
C(13) H(13) 1.0830(3) 1_555 1_555 yes
C(12) H(12) 1.0830(4) 1_555 1_555 yes
C(10) H(10) 1.0830(4) 1_555 1_555 yes
C(14A) C(14B) 0.22574350262749 1_555 2_545 yes
C(14A) H(14A) 1.0590018825753 1_555 1_555 yes
C(14A) H(14B) 1.0590034458713 1_555 1_555 yes
C(14A) H(14C) 1.0590007975684 1_555 1_555 yes
C(14A) H(14E) 0.95983607590424 1_555 2_545 yes
C(14A) H(14F) 1.1588141602661 1_555 2_545 yes
C(15A) C(15B) 0.65850610226976 1_555 2_545 yes
C(15A) H(15A) 1.0589989249058 1_555 1_555 yes
C(15A) H(15B) 1.0589969295375 1_555 1_555 yes
C(15A) H(15C) 1.0590003132566 1_555 1_555 yes
C(15A) H(15E) 1.0888126787076 1_555 2_545 yes
C(15A) H(15F) 1.0911855558463 1_555 2_545 yes
C(14B) H(14A) 0.94164792073222 1_555 2_545 yes
C(14B) H(14B) 0.95456205983797 1_555 2_545 yes
C(14B) H(14D) 1.059001782383 1_555 1_555 yes
C(14B) H(14E) 1.0589926327064 1_555 1_555 yes
C(14B) H(14F) 1.0590010158669 1_555 1_555 yes
C(15B) H(15B) 0.42707366922299 1_555 2_545 yes
C(15B) H(15D) 1.0589999801012 1_555 1_555 yes
C(15B) H(15E) 1.0589990276133 1_555 1_555 yes
C(15B) H(15F) 1.0589913206456 1_555 1_555 yes
H(14A) H(14F) 0.18142084592598 1_555 2_545 yes
H(14B) H(14D) 0.50557030339168 1_555 2_545 yes
H(14C) H(14E) 0.43764282830573 1_555 2_545 yes
H(15B) H(15D) 0.74494956713078 1_555 2_545 yes
